data_7206454
loop_
_publ_author_name
'Mou, Xin'
'Wu, Yongquan'
'Liu, Shujuan'
'Shi, Mei'
'Liu, Xiangmei'
'Wang, Chuanming'
'Sun, Shi'
'Zhao, Qiang'
'Zhou, Xinhui'
'Huang, Wei'

_publ_section_title
;
 Phosphorescent platinum(ii) complexes containing different
 \b-diketonate ligands: synthesis, tunable excited-state properties,
 and their application in bioimaging
;
_journal_issue 36
_journal_name_full 'Journal of Materials Chemistry'
_journal_page_first 13951
_journal_paper_doi 10.1039/c1jm10718f
_journal_volume 21
_journal_year 2011
_chemical_formula_sum 'C26 H19 N O2 Pt'
_chemical_formula_weight 572.51
_chemical_name_systematic
;
?
;
_space_group_IT_number 14
_symmetry_cell_setting monoclinic
_symmetry_space_group_name_Hall '-P 2ybc'
_symmetry_space_group_name_H-M 'P 1 21/c 1'
_atom_sites_solution_hydrogens geom
_atom_sites_solution_primary direct
_atom_sites_solution_secondary difmap
_audit_creation_method SHELXL-97
_cell_angle_alpha 90.00
_cell_angle_beta 109.6850(10)
_cell_angle_gamma 90.00
_cell_formula_units_Z 4
_cell_length_a 13.9545(14)
_cell_length_b 7.8076(8)
_cell_length_c 19.5196(19)
_cell_measurement_reflns_used 2106
_cell_measurement_temperature 291(2)
_cell_measurement_theta_max 20.6
_cell_measurement_theta_min 1.9
_cell_volume 2002.4(3)
_computing_cell_refinement SMART
_computing_data_collection 'SMART (Bruker, 2000)'
_computing_data_reduction 'SAINT (Bruker, 2000)'
_computing_molecular_graphics SHELXTL
_computing_publication_material SHELXTL
_computing_structure_refinement SHELXTL
_computing_structure_solution 'SHELXTL (Bruker, 2000)'
_diffrn_ambient_temperature 291(2)
_diffrn_measured_fraction_theta_full 0.996
_diffrn_measured_fraction_theta_max 0.996
_diffrn_measurement_device_type 'Bruker Smart Apex CCD'
_diffrn_measurement_method 'phi and omega scans'
_diffrn_radiation_monochromator graphite
_diffrn_radiation_source 'fine-focus sealed tube'
_diffrn_radiation_type MoK\a
_diffrn_radiation_wavelength 0.71073
_diffrn_reflns_av_R_equivalents 0.1354
_diffrn_reflns_av_sigmaI/netI 0.0944
_diffrn_reflns_limit_h_max 13
_diffrn_reflns_limit_h_min -16
_diffrn_reflns_limit_k_max 8
_diffrn_reflns_limit_k_min -9
_diffrn_reflns_limit_l_max 23
_diffrn_reflns_limit_l_min -22
_diffrn_reflns_number 9610
_diffrn_reflns_theta_full 25.00
_diffrn_reflns_theta_max 25.00
_diffrn_reflns_theta_min 2.22
_exptl_absorpt_coefficient_mu 7.031
_exptl_absorpt_correction_T_max 0.3337
_exptl_absorpt_correction_T_min 0.3069
_exptl_absorpt_correction_type multi-scan
_exptl_absorpt_process_details 'SADABS; Bruker, 2000'
_exptl_crystal_colour yellow
_exptl_crystal_density_diffrn 1.899
_exptl_crystal_density_method 'not measured'
_exptl_crystal_description block
_exptl_crystal_F_000 1104
_exptl_crystal_size_max 0.22
_exptl_crystal_size_mid 0.21
_exptl_crystal_size_min 0.20
_refine_diff_density_max 2.225
_refine_diff_density_min -1.832
_refine_diff_density_rms 0.191
_refine_ls_extinction_method none
_refine_ls_goodness_of_fit_ref 1.017
_refine_ls_hydrogen_treatment constr
_refine_ls_matrix_type full
_refine_ls_number_parameters 271
_refine_ls_number_reflns 3503
_refine_ls_number_restraints 0
_refine_ls_restrained_S_all 1.017
_refine_ls_R_factor_all 0.0520
_refine_ls_R_factor_gt 0.0435
_refine_ls_shift/su_max 0.001
_refine_ls_shift/su_mean 0.000
_refine_ls_structure_factor_coef Fsqd
_refine_ls_weighting_details 'calc w=1/[\s^2^(Fo^2^)+(0.0438P)^2^+0.0000P] where P=(Fo^2^+2Fc^2^)/3'
_refine_ls_weighting_scheme calc
_refine_ls_wR_factor_gt 0.1018
_refine_ls_wR_factor_ref 0.1130
_reflns_number_gt 2916
_reflns_number_total 3503
_reflns_threshold_expression >2sigma(I)
_cod_data_source_file c1jm10718f.txt
_cod_data_source_block 290619b_0m
_cod_depositor_comments
;
The following automatic conversions were performed:

'_symmetry_cell_setting' value 'Monoclinic' changed to 'monoclinic'
according to /home/saulius/struct/CIF-dictionaries/cif_core.dic
dictionary named 'cif_core.dic' version 2.4.1 from 2010-06-29.

Automatic conversion script
Id: cif_fix_values 1715 2011-07-08 13:25:40Z adriana 
;
_cod_original_sg_symbol_H-M P21/c
_cod_database_code 7206454

loop_
_symmetry_equiv_pos_as_xyz
'x, y, z'
'-x, y+1/2, -z+1/2'
'-x, -y, -z'
'x, -y-1/2, z-1/2'

loop_
_atom_site_label
_atom_site_type_symbol
_atom_site_fract_x
_atom_site_fract_y
_atom_site_fract_z
_atom_site_U_iso_or_equiv
_atom_site_adp_type
_atom_site_occupancy
_atom_site_symmetry_multiplicity
_atom_site_calc_flag
_atom_site_refinement_flags
Pt1 Pt 0.424304(19) 0.23144(4) 0.436017(14) 0.03641(14) Uani 1 1 d .
C1 C 0.5655(6) 0.2122(10) 0.5889(5) 0.0460(19) Uani 1 1 d .
H1 H 0.5147 0.1489 0.5981 0.055 Uiso 1 1 calc R
C2 C 0.6533(8) 0.2431(10) 0.6437(5) 0.056(2) Uani 1 1 d .
H2 H 0.6622 0.1981 0.6896 0.067 Uiso 1 1 calc R
C3 C 0.7282(6) 0.3370(12) 0.6338(4) 0.057(2) Uani 1 1 d .
H3 H 0.7873 0.3608 0.6724 0.068 Uiso 1 1 calc R
C4 C 0.7145(5) 0.3986(11) 0.5632(4) 0.0488(19) Uani 1 1 d .
H4 H 0.7653 0.4624 0.5542 0.059 Uiso 1 1 calc R
C5 C 0.6255(5) 0.3633(9) 0.5080(3) 0.0385(15) Uani 1 1 d .
C6 C 0.5989(5) 0.4115(9) 0.4307(4) 0.0436(17) Uani 1 1 d .
C7 C 0.6626(6) 0.5061(13) 0.4033(5) 0.059(2) Uani 1 1 d .
H7 H 0.7253 0.5452 0.4341 0.071 Uiso 1 1 calc R
C8 C 0.6308(6) 0.5413(12) 0.3289(4) 0.056(2) Uani 1 1 d .
H8 H 0.6726 0.6037 0.3097 0.067 Uiso 1 1 calc R
C9 C 0.5393(6) 0.4848(12) 0.2847(4) 0.055(2) Uani 1 1 d .
H9 H 0.5188 0.5097 0.2352 0.066 Uiso 1 1 calc R
C10 C 0.4755(6) 0.3907(10) 0.3114(4) 0.0465(18) Uani 1 1 d .
H10 H 0.4129 0.3536 0.2797 0.056 Uiso 1 1 calc R
C11 C 0.5041(5) 0.3512(9) 0.3850(4) 0.0399(16) Uani 1 1 d .
C12 C 0.0604(5) 0.0036(10) 0.2514(4) 0.0438(17) Uani 1 1 d .
H12 H 0.0519 -0.0685 0.2869 0.053 Uiso 1 1 calc R
C13 C -0.0066(5) -0.0066(11) 0.1808(4) 0.0510(19) Uani 1 1 d .
H13 H -0.0606 -0.0835 0.1692 0.061 Uiso 1 1 calc R
C14 C 0.0066(5) 0.0971(12) 0.1275(4) 0.057(2) Uani 1 1 d .
H14 H -0.0375 0.0878 0.0798 0.068 Uiso 1 1 calc R
C15 C 0.0845(6) 0.2141(11) 0.1446(4) 0.051(2) Uani 1 1 d .
H15 H 0.0919 0.2856 0.1086 0.061 Uiso 1 1 calc R
C16 C 0.1519(6) 0.2265(10) 0.2149(5) 0.045(2) Uani 1 1 d .
H16 H 0.2051 0.3051 0.2259 0.054 Uiso 1 1 calc R
C17 C 0.1407(4) 0.1209(9) 0.2701(3) 0.0377(15) Uani 1 1 d .
C18 C 0.2175(4) 0.1344(9) 0.3446(4) 0.0375(15) Uani 1 1 d .
C19 C 0.1916(5) 0.0777(10) 0.4041(3) 0.0425(17) Uani 1 1 d .
H19 H 0.1240 0.0472 0.3951 0.051 Uiso 1 1 calc R
C20 C 0.2581(5) 0.0622(9) 0.4765(3) 0.0362(15) Uani 1 1 d .
C21 C 0.2227(5) -0.0183(9) 0.5331(3) 0.0405(16) Uani 1 1 d .
C22 C 0.1298(6) -0.0953(12) 0.5174(4) 0.057(2) Uani 1 1 d .
H22 H 0.0841 -0.0924 0.4700 0.068 Uiso 1 1 calc R
C23 C 0.1024(7) -0.1788(15) 0.5717(4) 0.072(3) Uani 1 1 d .
H23 H 0.0386 -0.2294 0.5603 0.087 Uiso 1 1 calc R
C24 C 0.1695(7) -0.1861(13) 0.6417(5) 0.065(2) Uani 1 1 d .
H24 H 0.1520 -0.2432 0.6776 0.078 Uiso 1 1 calc R
C25 C 0.2630(6) -0.1079(12) 0.6582(4) 0.060(2) Uani 1 1 d .
H25 H 0.3085 -0.1104 0.7056 0.072 Uiso 1 1 calc R
C26 C 0.2892(6) -0.0257(11) 0.6044(4) 0.052(2) Uani 1 1 d .
H26 H 0.3528 0.0258 0.6161 0.063 Uiso 1 1 calc R
N1 N 0.5496(5) 0.2726(7) 0.5198(4) 0.0402(15) Uani 1 1 d .
O1 O 0.3497(3) 0.1134(7) 0.4994(2) 0.0456(12) Uani 1 1 d .
O2 O 0.3018(4) 0.1973(7) 0.3460(3) 0.0429(12) Uani 1 1 d .

loop_
_atom_site_aniso_label
_atom_site_aniso_U_11
_atom_site_aniso_U_22
_atom_site_aniso_U_33
_atom_site_aniso_U_23
_atom_site_aniso_U_13
_atom_site_aniso_U_12
Pt1 0.0304(2) 0.0398(2) 0.0373(2) -0.00253(11) 0.00923(14) -0.00255(10)
C1 0.045(4) 0.048(5) 0.046(4) -0.001(4) 0.016(4) 0.003(3)
C2 0.063(6) 0.048(5) 0.043(5) 0.001(3) 0.001(5) 0.006(4)
C3 0.040(4) 0.066(6) 0.056(5) -0.017(5) 0.005(4) -0.005(4)
C4 0.030(4) 0.056(5) 0.056(4) -0.008(4) 0.007(3) -0.003(3)
C5 0.037(4) 0.038(4) 0.046(4) -0.002(3) 0.019(3) 0.004(3)
C6 0.034(4) 0.033(4) 0.062(4) -0.005(3) 0.013(3) 0.001(3)
C7 0.036(4) 0.072(6) 0.070(5) -0.001(5) 0.019(4) -0.007(4)
C8 0.054(5) 0.065(6) 0.055(5) 0.006(4) 0.026(4) -0.011(4)
C9 0.053(5) 0.066(6) 0.047(4) 0.005(4) 0.019(4) -0.005(4)
C10 0.052(4) 0.052(5) 0.038(4) 0.005(3) 0.019(3) -0.001(4)
C11 0.030(3) 0.035(4) 0.054(4) -0.008(3) 0.014(3) -0.004(3)
C12 0.041(4) 0.053(5) 0.042(4) 0.003(3) 0.020(3) -0.007(3)
C13 0.042(4) 0.066(5) 0.041(4) 0.001(4) 0.009(3) -0.009(4)
C14 0.041(4) 0.079(6) 0.039(4) 0.002(4) -0.002(3) 0.006(4)
C15 0.040(4) 0.068(6) 0.040(4) 0.015(4) 0.007(4) 0.001(4)
C16 0.030(4) 0.056(5) 0.050(5) 0.004(3) 0.014(4) 0.001(3)
C17 0.029(3) 0.039(4) 0.043(3) 0.005(3) 0.009(3) 0.001(3)
C18 0.027(3) 0.032(4) 0.051(4) -0.004(3) 0.009(3) 0.002(3)
C19 0.032(3) 0.060(5) 0.038(3) -0.001(3) 0.015(3) -0.006(3)
C20 0.044(4) 0.042(4) 0.029(3) -0.005(3) 0.020(3) -0.003(3)
C21 0.041(4) 0.038(4) 0.042(4) -0.008(3) 0.014(3) -0.006(3)
C22 0.055(5) 0.084(7) 0.030(3) -0.002(4) 0.014(3) -0.016(5)
C23 0.059(5) 0.095(8) 0.056(5) 0.006(5) 0.010(4) -0.035(6)
C24 0.074(6) 0.069(6) 0.054(5) 0.006(5) 0.026(5) -0.012(5)
C25 0.071(5) 0.074(6) 0.033(4) 0.008(4) 0.014(4) 0.000(5)
C26 0.046(4) 0.056(5) 0.045(4) -0.001(4) 0.001(4) -0.002(4)
N1 0.035(3) 0.047(4) 0.035(3) -0.003(3) 0.006(3) 0.003(3)
O1 0.035(2) 0.055(3) 0.043(2) -0.002(2) 0.008(2) -0.007(2)
O2 0.035(3) 0.050(3) 0.040(3) -0.001(2) 0.008(2) -0.012(2)

loop_
_atom_type_symbol
_atom_type_description
_atom_type_scat_dispersion_real
_atom_type_scat_dispersion_imag
_atom_type_scat_source
C C 0.0033 0.0016 'International Tables Vol C Tables 4.2.6.8 and 6.1.1.4'
H H 0.0000 0.0000 'International Tables Vol C Tables 4.2.6.8 and 6.1.1.4'
N N 0.0061 0.0033 'International Tables Vol C Tables 4.2.6.8 and 6.1.1.4'
O O 0.0106 0.0060 'International Tables Vol C Tables 4.2.6.8 and 6.1.1.4'
Pt Pt -1.7033 8.3905 'International Tables Vol C Tables 4.2.6.8 and 6.1.1.4'

loop_
_geom_angle_atom_site_label_1
_geom_angle_atom_site_label_2
_geom_angle_atom_site_label_3
_geom_angle
C11 Pt1 N1 81.2(3)
C11 Pt1 O2 94.6(2)
N1 Pt1 O2 175.8(2)
C11 Pt1 O1 174.5(2)
N1 Pt1 O1 93.5(2)
O2 Pt1 O1 90.71(19)
C2 C1 N1 121.3(8)
C2 C1 H1 119.3
N1 C1 H1 119.3
C3 C2 C1 121.8(9)
C3 C2 H2 119.1
C1 C2 H2 119.1
C2 C3 C4 118.1(7)
C2 C3 H3 120.9
C4 C3 H3 120.9
C5 C4 C3 119.2(7)
C5 C4 H4 120.4
C3 C4 H4 120.4
N1 C5 C4 121.5(6)
N1 C5 C6 111.5(6)
C4 C5 C6 127.0(6)
C7 C6 C11 121.3(7)
C7 C6 C5 123.7(6)
C11 C6 C5 115.0(6)
C6 C7 C8 118.9(7)
C6 C7 H7 120.5
C8 C7 H7 120.5
C9 C8 C7 120.1(7)
C9 C8 H8 120.0
C7 C8 H8 120.0
C8 C9 C10 121.4(7)
C8 C9 H9 119.3
C10 C9 H9 119.3
C9 C10 C11 120.6(7)
C9 C10 H10 119.7
C11 C10 H10 119.7
C10 C11 C6 117.6(6)
C10 C11 Pt1 128.0(5)
C6 C11 Pt1 114.3(5)
C13 C12 C17 120.8(7)
C13 C12 H12 119.6
C17 C12 H12 119.6
C14 C13 C12 120.1(7)
C14 C13 H13 120.0
C12 C13 H13 120.0
C15 C14 C13 120.2(7)
C15 C14 H14 119.9
C13 C14 H14 119.9
C14 C15 C16 120.5(7)
C14 C15 H15 119.8
C16 C15 H15 119.8
C15 C16 C17 120.3(7)
C15 C16 H16 119.8
C17 C16 H16 119.8
C12 C17 C16 118.1(6)
C12 C17 C18 123.4(6)
C16 C17 C18 118.4(6)
O2 C18 C19 127.0(6)
O2 C18 C17 113.9(6)
C19 C18 C17 119.0(5)
C18 C19 C20 126.3(6)
C18 C19 H19 116.9
C20 C19 H19 116.9
O1 C20 C19 124.8(6)
O1 C20 C21 114.7(5)
C19 C20 C21 120.4(6)
C22 C21 C26 118.0(7)
C22 C21 C20 123.1(6)
C26 C21 C20 118.8(6)
C21 C22 C23 121.0(7)
C21 C22 H22 119.5
C23 C22 H22 119.5
C24 C23 C22 120.2(8)
C24 C23 H23 119.9
C22 C23 H23 119.9
C23 C24 C25 119.3(8)
C23 C24 H24 120.4
C25 C24 H24 120.4
C24 C25 C26 120.1(7)
C24 C25 H25 120.0
C26 C25 H25 120.0
C25 C26 C21 121.5(7)
C25 C26 H26 119.3
C21 C26 H26 119.3
C5 N1 C1 118.0(6)
C5 N1 Pt1 117.9(5)
C1 N1 Pt1 124.1(6)
C20 O1 Pt1 125.2(4)
C18 O2 Pt1 125.4(5)

loop_
_geom_bond_atom_site_label_1
_geom_bond_atom_site_label_2
_geom_bond_distance
Pt1 C11 1.963(7)
Pt1 N1 1.978(7)
Pt1 O2 2.014(5)
Pt1 O1 2.081(5)
C1 C2 1.349(12)
C1 N1 1.375(12)
C1 H1 0.9300
C2 C3 1.342(13)
C2 H2 0.9300
C3 C4 1.411(11)
C3 H3 0.9300
C4 C5 1.371(9)
C4 H4 0.9300
C5 N1 1.356(9)
C5 C6 1.475(9)
C6 C7 1.394(10)
C6 C11 1.405(9)
C7 C8 1.396(11)
C7 H7 0.9300
C8 C9 1.352(10)
C8 H8 0.9300
C9 C10 1.384(10)
C9 H9 0.9300
C10 C11 1.391(9)
C10 H10 0.9300
C12 C13 1.383(9)
C12 C17 1.397(9)
C12 H12 0.9300
C13 C14 1.378(10)
C13 H13 0.9300
C14 C15 1.372(11)
C14 H14 0.9300
C15 C16 1.382(11)
C15 H15 0.9300
C16 C17 1.406(10)
C16 H16 0.9300
C17 C18 1.492(9)
C18 O2 1.267(8)
C18 C19 1.400(8)
C19 C20 1.411(9)
C19 H19 0.9300
C20 O1 1.268(7)
C20 C21 1.492(9)
C21 C22 1.366(9)
C21 C26 1.390(9)
C22 C23 1.404(10)
C22 H22 0.9300
C23 C24 1.372(12)
C23 H23 0.9300
C24 C25 1.376(12)
C24 H24 0.9300
C25 C26 1.382(10)
C25 H25 0.9300
C26 H26 0.9300
